data_7208396
loop_
_publ_author_name
'Gulbransen, Jayne L.'
'Fitchett, Christopher M.'

_publ_section_title
;
 Anion directed control of supramolecular structure in silver complexes
 through weak interactions
;
_journal_issue 17
_journal_name_full CrystEngComm
_journal_page_first 5394
_journal_paper_doi 10.1039/c2ce25733e
_journal_volume 14
_journal_year 2012
_chemical_formula_moiety 'C16 H16 Ag2 N8, 2(N O3)'
_chemical_formula_sum 'C16 H16 Ag2 N10 O6'
_chemical_formula_weight 660.13
_chemical_name_systematic
;
?
;
_space_group_crystal_system monoclinic
_space_group_IT_number 14
_space_group_name_Hall '-P 2ybc'
_space_group_name_H-M_alt 'P 1 21/c 1'
_symmetry_space_group_name_Hall '-P 2ybc'
_symmetry_space_group_name_H-M 'P 1 21/c 1'
_atom_sites_solution_hydrogens geom
_atom_sites_solution_primary direct
_atom_sites_solution_secondary difmap
_audit_creation_date 2012-06-10
_audit_creation_method
;
Olex2 1.2-beta
(compiled 2012.05.09 svn.r2324, GUI svn.r4230)
;
_cell_angle_alpha 90.00
_cell_angle_beta 91.252(3)
_cell_angle_gamma 90.00
_cell_formula_units_Z 8
_cell_length_a 13.4409(8)
_cell_length_b 15.3904(8)
_cell_length_c 19.3895(10)
_cell_measurement_reflns_used 9962
_cell_measurement_temperature 296(2)
_cell_measurement_theta_max 28.80
_cell_measurement_theta_min 2.62
_cell_volume 4010.0(4)
_computing_molecular_graphics
;
O. V. Dolomanov, L. J. Bourhis, R. J. Gildea, J. A. K. Howard and H. Puschmann,
OLEX2: a complete structure solution, refinement and analysis program.
J. Appl. Cryst. (2009). 42, 339-341.
;
_computing_publication_material
;
O. V. Dolomanov, L. J. Bourhis, R. J. Gildea, J. A. K. Howard and H. Puschmann,
OLEX2: a complete structure solution, refinement and analysis program.
J. Appl. Cryst. (2009). 42, 339-341.
;
_computing_structure_refinement
;
SHELXL, G.M. Sheldrick, Acta Cryst.
(2008). A64, 112-122
;
_computing_structure_solution
;
SHELXS, G.M. Sheldrick, Acta Cryst.
(2008). A64, 112-122
;
_diffrn_ambient_temperature 296.15
_diffrn_measured_fraction_theta_full 0.999
_diffrn_measured_fraction_theta_max 0.999
_diffrn_measurement_device_type 'Bruker APEX-II CCD'
_diffrn_measurement_method '\f and \w scans'
_diffrn_radiation_monochromator graphite
_diffrn_radiation_type MoK\a
_diffrn_radiation_wavelength 0.71073
_diffrn_reflns_av_R_equivalents 0.0709
_diffrn_reflns_av_unetI/netI 0.0400
_diffrn_reflns_limit_h_max 17
_diffrn_reflns_limit_h_min -17
_diffrn_reflns_limit_k_max 19
_diffrn_reflns_limit_k_min -19
_diffrn_reflns_limit_l_max 25
_diffrn_reflns_limit_l_min -25
_diffrn_reflns_number 84288
_diffrn_reflns_theta_full 27.50
_diffrn_reflns_theta_max 27.50
_diffrn_reflns_theta_min 1.69
_diffrn_source 'fine-focus sealed tube'
_diffrn_standards_number 0
_exptl_absorpt_coefficient_mu 2.016
_exptl_absorpt_correction_T_max 0.7465
_exptl_absorpt_correction_T_min 0.6331
_exptl_absorpt_correction_type multi-scan
_exptl_absorpt_process_details
;
SADABS-2008/1 (Bruker,2008) was used for absorption correction.
R(int) was 0.0766 before and 0.0675 after correction.
The Ratio of minimum to maximum transmission is 0.848091091762.
The \l/2 correction factor is 0.0015
;
_exptl_crystal_colour colourless
_exptl_crystal_colour_primary colourless
_exptl_crystal_density_diffrn 2.187
_exptl_crystal_density_method 'not measured'
_exptl_crystal_description plate
_exptl_crystal_F_000 2592
_exptl_crystal_size_max 0.16
_exptl_crystal_size_mid 0.11
_exptl_crystal_size_min 0.02
_refine_diff_density_max 0.732
_refine_diff_density_min -0.542
_refine_diff_density_rms 0.120
_refine_ls_extinction_method none
_refine_ls_goodness_of_fit_ref 1.038
_refine_ls_hydrogen_treatment constr
_refine_ls_matrix_type full
_refine_ls_number_parameters 613
_refine_ls_number_reflns 9202
_refine_ls_number_restraints 0
_refine_ls_restrained_S_all 1.038
_refine_ls_R_factor_all 0.0533
_refine_ls_R_factor_gt 0.0308
_refine_ls_shift/su_max 0.002
_refine_ls_shift/su_mean 0.000
_refine_ls_structure_factor_coef Fsqd
_refine_ls_weighting_details 'calc w=1/[\s^2^(Fo^2^)+(0.0261P)^2^+3.7400P] where P=(Fo^2^+2Fc^2^)/3'
_refine_ls_weighting_scheme calc
_refine_ls_wR_factor_gt 0.0610
_refine_ls_wR_factor_ref 0.0692
_reflns_number_gt 6984
_reflns_number_total 9202
_reflns_threshold_expression >2sigma(I)
_cod_data_source_file c2ce25733e.txt
_cod_data_source_block 1
_cod_database_code 7208396

loop_
_space_group_symop_id
_space_group_symop_operation_xyz
1 'x, y, z'
2 '-x, y+1/2, -z+1/2'
3 '-x, -y, -z'
4 'x, -y-1/2, z-1/2'

loop_
_atom_site_label
_atom_site_type_symbol
_atom_site_fract_x
_atom_site_fract_y
_atom_site_fract_z
_atom_site_U_iso_or_equiv
_atom_site_adp_type
_atom_site_occupancy
_atom_site_symmetry_multiplicity
_atom_site_calc_flag
_atom_site_refinement_flags
Ag1 Ag 0.41488(2) 0.513954(16) 0.299352(13) 0.01946(7) Uani 1 1 d .
Ag2 Ag 0.36670(2) 0.515715(16) 0.443981(13) 0.02016(7) Uani 1 1 d .
Ag3 Ag 0.15217(2) 0.523775(16) 0.192752(13) 0.01860(7) Uani 1 1 d .
Ag4 Ag 0.13057(2) 0.505975(15) 0.044076(13) 0.01799(7) Uani 1 1 d .
O65 O -0.1722(2) 0.50548(15) 0.10112(13) 0.0243(6) Uani 1 1 d .
O63 O -0.0480(2) 0.45938(16) 0.16503(14) 0.0330(7) Uani 1 1 d .
O64 O -0.0919(2) 0.59448(16) 0.16825(13) 0.0313(7) Uani 1 1 d .
O51 O 0.0438(2) 0.54811(16) 0.40426(15) 0.0307(7) Uani 1 1 d .
O52 O 0.1588(2) 0.46182(17) 0.44384(14) 0.0335(7) Uani 1 1 d .
O53 O 0.1888(2) 0.54606(18) 0.35768(14) 0.0350(7) Uani 1 1 d .
O55 O 0.3189(2) 0.55095(16) 0.09358(14) 0.0291(6) Uani 1 1 d .
O56 O 0.3858(2) 0.42604(18) 0.07309(14) 0.0400(8) Uani 1 1 d .
O57 O 0.44994(19) 0.50815(16) 0.15281(12) 0.0227(6) Uani 1 1 d .
O59 O 0.6152(2) 0.54700(19) 0.29691(16) 0.0443(8) Uani 1 1 d .
O60 O 0.6152(3) 0.4689(2) 0.38694(16) 0.0659(12) Uani 1 1 d .
O61 O 0.7411(2) 0.4661(2) 0.3214(2) 0.0591(11) Uani 1 1 d .
N62 N -0.1044(2) 0.51984(18) 0.14510(14) 0.0191(6) Uani 1 1 d .
N1 N 0.4120(2) 0.37356(17) 0.29619(14) 0.0154(6) Uani 1 1 d .
N3 N 0.3889(2) 0.23248(17) 0.31275(14) 0.0151(6) Uani 1 1 d .
N8 N 0.3986(2) 0.38306(17) 0.46039(14) 0.0166(6) Uani 1 1 d .
N10 N 0.4019(2) 0.23996(17) 0.45357(14) 0.0164(6) Uani 1 1 d .
N13 N 0.3806(2) 0.65084(17) 0.28835(14) 0.0154(6) Uani 1 1 d .
N16 N 0.3478(2) 0.79131(17) 0.29747(14) 0.0162(6) Uani 1 1 d .
N20 N 0.3561(2) 0.65256(18) 0.45179(14) 0.0180(6) Uani 1 1 d .
N22 N 0.3513(2) 0.79485(17) 0.43830(15) 0.0165(6) Uani 1 1 d .
N25 N 0.1698(2) 0.38828(17) 0.20915(14) 0.0159(6) Uani 1 1 d .
N28 N 0.1455(2) 0.24651(18) 0.20839(14) 0.0160(6) Uani 1 1 d .
N32 N 0.1420(2) 0.36769(17) 0.04510(14) 0.0158(6) Uani 1 1 d .
N34 N 0.1545(2) 0.22768(17) 0.06928(14) 0.0154(6) Uani 1 1 d .
N37 N 0.1075(2) 0.64294(17) 0.03049(14) 0.0159(6) Uani 1 1 d .
N39 N 0.0994(2) 0.78585(17) 0.03512(14) 0.0160(6) Uani 1 1 d .
N44 N 0.1318(2) 0.66006(18) 0.19518(14) 0.0166(6) Uani 1 1 d .
N46 N 0.0907(2) 0.79667(17) 0.17522(14) 0.0159(6) Uani 1 1 d .
N50 N 0.1295(2) 0.51852(18) 0.40176(15) 0.0199(7) Uani 1 1 d .
N54 N 0.3855(2) 0.49493(18) 0.10591(14) 0.0194(7) Uani 1 1 d .
N58 N 0.6581(3) 0.49393(18) 0.33502(15) 0.0236(7) Uani 1 1 d .
C2 C 0.3996(3) 0.3115(2) 0.34317(17) 0.0144(7) Uani 1 1 d .
C4 C 0.3938(3) 0.2441(2) 0.24270(17) 0.0171(7) Uani 1 1 d .
H4 H 0.3886 0.2016 0.2087 0.021 Uiso 1 1 calc R
C5 C 0.4078(3) 0.3312(2) 0.23325(17) 0.0169(7) Uani 1 1 d .
H5 H 0.4137 0.3581 0.1906 0.020 Uiso 1 1 calc R
C6 C 0.3644(3) 0.1527(2) 0.35037(17) 0.0182(8) Uani 1 1 d .
H6A H 0.3865 0.1024 0.3247 0.022 Uiso 1 1 calc R
H6B H 0.2929 0.1485 0.3553 0.022 Uiso 1 1 calc R
C7 C 0.4152(3) 0.1542(2) 0.42099(17) 0.0206(8) Uani 1 1 d .
H7A H 0.3869 0.1094 0.4498 0.025 Uiso 1 1 calc R
H7B H 0.4856 0.1422 0.4165 0.025 Uiso 1 1 calc R
C9 C 0.3991(3) 0.3153(2) 0.41751(17) 0.0143(7) Uani 1 1 d .
C11 C 0.4053(3) 0.2600(2) 0.52237(18) 0.0199(8) Uani 1 1 d .
H11 H 0.4084 0.2213 0.5592 0.024 Uiso 1 1 calc R
C12 C 0.4030(3) 0.3486(2) 0.52583(17) 0.0181(7) Uani 1 1 d .
H12 H 0.4043 0.3809 0.5664 0.022 Uiso 1 1 calc R
C14 C 0.3744(3) 0.6878(2) 0.22345(18) 0.0171(7) Uani 1 1 d .
H14 H 0.3830 0.6580 0.1823 0.021 Uiso 1 1 calc R
C15 C 0.3539(3) 0.7735(2) 0.22865(17) 0.0187(8) Uani 1 1 d .
H15 H 0.3457 0.8127 0.1925 0.022 Uiso 1 1 calc R
C17 C 0.3631(3) 0.7155(2) 0.33195(17) 0.0144(7) Uani 1 1 d .
C18 C 0.3157(3) 0.8718(2) 0.33089(18) 0.0213(8) Uani 1 1 d .
H18A H 0.2437 0.8724 0.3337 0.026 Uiso 1 1 calc R
H18B H 0.3357 0.9214 0.3036 0.026 Uiso 1 1 calc R
C19 C 0.3617(3) 0.8786(2) 0.40262(18) 0.0211(8) Uani 1 1 d .
H19A H 0.4316 0.8936 0.3997 0.025 Uiso 1 1 calc R
H19B H 0.3287 0.9239 0.4283 0.025 Uiso 1 1 calc R
C21 C 0.3579(3) 0.7166(2) 0.40651(17) 0.0159(7) Uani 1 1 d .
C23 C 0.3464(3) 0.7795(2) 0.50793(18) 0.0199(8) Uani 1 1 d .
H23 H 0.3416 0.8208 0.5427 0.024 Uiso 1 1 calc R
C24 C 0.3501(3) 0.6915(2) 0.51571(18) 0.0204(8) Uani 1 1 d .
H24 H 0.3489 0.6622 0.5576 0.024 Uiso 1 1 calc R
C26 C 0.1704(3) 0.3578(2) 0.27610(17) 0.0176(7) Uani 1 1 d .
H26 H 0.1801 0.3920 0.3152 0.021 Uiso 1 1 calc R
C27 C 0.1547(3) 0.2704(2) 0.27645(17) 0.0168(7) Uani 1 1 d .
H27 H 0.1510 0.2344 0.3148 0.020 Uiso 1 1 calc R
C29 C 0.1545(2) 0.3185(2) 0.16979(17) 0.0142(7) Uani 1 1 d .
C30 C 0.1223(3) 0.1597(2) 0.17961(17) 0.0187(8) Uani 1 1 d .
H30A H 0.0509 0.1534 0.1732 0.022 Uiso 1 1 calc R
H30B H 0.1455 0.1150 0.2113 0.022 Uiso 1 1 calc R
C31 C 0.1731(3) 0.1498(2) 0.11097(17) 0.0184(7) Uani 1 1 d .
H31A H 0.2441 0.1421 0.1186 0.022 Uiso 1 1 calc R
H31B H 0.1473 0.0990 0.0869 0.022 Uiso 1 1 calc R
C33 C 0.1501(3) 0.3090(2) 0.09523(17) 0.0135(7) Uani 1 1 d .
C35 C 0.1512(3) 0.2344(2) -0.00162(17) 0.0175(8) Uani 1 1 d .
H35 H 0.1541 0.1893 -0.0334 0.021 Uiso 1 1 calc R
C36 C 0.1426(3) 0.3206(2) -0.01549(17) 0.0179(7) Uani 1 1 d .
H36 H 0.1378 0.3445 -0.0595 0.022 Uiso 1 1 calc R
C38 C 0.1070(3) 0.7115(2) 0.07191(17) 0.0139(7) Uani 1 1 d .
C40 C 0.0958(3) 0.7644(2) -0.03326(18) 0.0181(7) Uani 1 1 d .
H40 H 0.0916 0.8023 -0.0705 0.022 Uiso 1 1 calc R
C41 C 0.0998(3) 0.6757(2) -0.03574(17) 0.0176(7) Uani 1 1 d .
H41 H 0.0977 0.6426 -0.0758 0.021 Uiso 1 1 calc R
C42 C 0.1046(3) 0.8735(2) 0.06564(18) 0.0195(8) Uani 1 1 d .
H42A H 0.0708 0.9148 0.0355 0.023 Uiso 1 1 calc R
H42B H 0.1735 0.8914 0.0711 0.023 Uiso 1 1 calc R
C43 C 0.0555(3) 0.8718(2) 0.13538(17) 0.0180(7) Uani 1 1 d .
H43A H 0.0712 0.9248 0.1604 0.022 Uiso 1 1 calc R
H43B H -0.0162 0.8686 0.1289 0.022 Uiso 1 1 calc R
C45 C 0.1111(3) 0.7181(2) 0.14679(17) 0.0145(7) Uani 1 1 d .
C47 C 0.0964(3) 0.7869(2) 0.24529(17) 0.0181(7) Uani 1 1 d .
H47 H 0.0847 0.8294 0.2782 0.022 Uiso 1 1 calc R
C48 C 0.1226(3) 0.7029(2) 0.25731(18) 0.0183(8) Uani 1 1 d .
H48 H 0.1328 0.6781 0.3006 0.022 Uiso 1 1 calc R

loop_
_atom_site_aniso_label
_atom_site_aniso_U_11
_atom_site_aniso_U_22
_atom_site_aniso_U_33
_atom_site_aniso_U_23
_atom_site_aniso_U_13
_atom_site_aniso_U_12
Ag1 0.02751(17) 0.01086(12) 0.02012(13) -0.00041(10) 0.00305(11) 0.00175(11)
Ag2 0.02729(17) 0.01310(13) 0.02017(13) -0.00118(10) 0.00196(11) 0.00152(11)
Ag3 0.02582(16) 0.01182(13) 0.01807(13) -0.00006(10) -0.00162(11) 0.00135(11)
Ag4 0.02662(16) 0.01033(12) 0.01696(12) 0.00020(10) -0.00074(11) 0.00100(10)
O65 0.0257(16) 0.0202(13) 0.0268(13) 0.0004(11) -0.0063(12) -0.0048(11)
O63 0.0389(19) 0.0185(14) 0.0413(17) 0.0055(12) -0.0097(14) 0.0072(12)
O64 0.053(2) 0.0165(13) 0.0240(14) -0.0068(11) -0.0064(13) 0.0026(12)
O51 0.0202(16) 0.0226(14) 0.0489(18) -0.0104(12) -0.0098(13) 0.0046(11)
O52 0.0388(18) 0.0227(14) 0.0387(16) 0.0127(12) -0.0088(14) 0.0055(12)
O53 0.0358(19) 0.0331(16) 0.0362(16) 0.0072(13) 0.0035(14) -0.0083(13)
O55 0.0257(16) 0.0169(13) 0.0443(17) 0.0047(12) -0.0065(13) 0.0030(11)
O56 0.053(2) 0.0308(16) 0.0359(16) -0.0185(13) -0.0134(15) 0.0133(14)
O57 0.0233(15) 0.0220(13) 0.0225(12) -0.0006(10) -0.0048(11) -0.0009(11)
O59 0.041(2) 0.0343(17) 0.057(2) 0.0255(15) -0.0153(16) 0.0026(14)
O60 0.119(4) 0.047(2) 0.0316(18) 0.0088(16) 0.009(2) -0.023(2)
O61 0.032(2) 0.049(2) 0.096(3) -0.038(2) -0.0218(19) 0.0171(16)
N62 0.0237(18) 0.0159(15) 0.0180(14) 0.0008(12) 0.0036(13) -0.0008(13)
N1 0.0165(17) 0.0155(14) 0.0141(14) 0.0017(11) 0.0009(12) -0.0001(12)
N3 0.0177(17) 0.0137(14) 0.0137(14) 0.0013(11) -0.0033(12) -0.0014(11)
N8 0.0199(17) 0.0158(14) 0.0140(13) -0.0004(11) -0.0024(12) 0.0001(12)
N10 0.0184(17) 0.0152(14) 0.0156(14) 0.0014(11) 0.0003(12) 0.0003(12)
N13 0.0136(16) 0.0134(14) 0.0193(15) -0.0004(11) 0.0033(12) 0.0014(11)
N16 0.0166(17) 0.0138(14) 0.0182(15) -0.0013(11) 0.0007(12) 0.0010(12)
N20 0.0177(17) 0.0181(15) 0.0182(15) -0.0017(12) -0.0003(13) -0.0006(12)
N22 0.0143(16) 0.0138(14) 0.0211(15) -0.0051(11) -0.0019(12) -0.0002(11)
N25 0.0144(16) 0.0149(14) 0.0185(15) 0.0004(11) 0.0006(12) 0.0022(11)
N28 0.0173(17) 0.0164(15) 0.0143(14) 0.0008(11) 0.0011(12) -0.0008(12)
N32 0.0170(17) 0.0145(14) 0.0156(14) -0.0002(11) -0.0023(12) -0.0005(11)
N34 0.0194(17) 0.0107(14) 0.0162(14) -0.0011(11) 0.0002(12) 0.0004(11)
N37 0.0181(17) 0.0132(14) 0.0165(14) 0.0014(11) -0.0001(12) 0.0019(11)
N39 0.0176(17) 0.0135(14) 0.0170(14) 0.0007(11) -0.0013(12) 0.0006(11)
N44 0.0158(17) 0.0159(15) 0.0181(15) 0.0004(11) -0.0002(13) 0.0005(11)
N46 0.0170(17) 0.0127(14) 0.0180(15) -0.0030(11) -0.0001(12) -0.0008(11)
N50 0.0260(19) 0.0131(14) 0.0203(15) -0.0034(12) -0.0075(13) -0.0027(13)
N54 0.0261(19) 0.0146(15) 0.0175(14) 0.0035(12) 0.0031(13) -0.0003(12)
N58 0.035(2) 0.0133(15) 0.0225(16) -0.0013(12) -0.0074(14) 0.0007(13)
C2 0.0121(18) 0.0122(16) 0.0190(17) 0.0002(13) -0.0012(14) 0.0008(13)
C4 0.017(2) 0.0186(17) 0.0151(17) -0.0004(13) -0.0022(14) 0.0022(14)
C5 0.015(2) 0.0184(17) 0.0175(17) 0.0008(14) 0.0018(14) 0.0021(14)
C6 0.020(2) 0.0154(17) 0.0193(18) 0.0021(14) -0.0008(15) -0.0025(14)
C7 0.033(2) 0.0094(16) 0.0195(18) 0.0021(13) -0.0018(16) 0.0004(14)
C9 0.0115(18) 0.0132(16) 0.0181(17) 0.0025(13) -0.0018(14) 0.0002(13)
C11 0.021(2) 0.0228(19) 0.0155(17) 0.0025(14) -0.0005(15) 0.0027(15)
C12 0.020(2) 0.0207(18) 0.0138(17) 0.0014(14) 0.0006(15) 0.0002(14)
C14 0.016(2) 0.0171(17) 0.0182(17) -0.0023(14) 0.0012(15) -0.0005(14)
C15 0.019(2) 0.0188(18) 0.0182(18) 0.0019(14) -0.0007(15) -0.0029(14)
C17 0.0099(18) 0.0131(16) 0.0201(17) -0.0004(13) -0.0003(14) 0.0006(13)
C18 0.027(2) 0.0120(17) 0.0248(19) -0.0028(14) -0.0048(16) 0.0070(14)
C19 0.024(2) 0.0131(17) 0.0264(19) -0.0053(14) -0.0016(16) 0.0007(14)
C21 0.0139(19) 0.0142(17) 0.0194(17) -0.0036(13) -0.0020(14) 0.0008(13)
C23 0.019(2) 0.0222(19) 0.0184(18) -0.0053(14) -0.0042(15) 0.0011(15)
C24 0.019(2) 0.0233(19) 0.0187(18) -0.0013(15) -0.0017(16) 0.0013(15)
C26 0.018(2) 0.0201(18) 0.0152(17) -0.0009(14) 0.0000(15) 0.0006(14)
C27 0.018(2) 0.0183(17) 0.0139(17) 0.0026(13) 0.0029(14) 0.0026(14)
C29 0.0109(18) 0.0118(16) 0.0197(17) -0.0003(13) -0.0002(14) 0.0019(12)
C30 0.024(2) 0.0111(16) 0.0210(18) 0.0010(13) 0.0002(15) -0.0023(14)
C31 0.024(2) 0.0135(17) 0.0178(17) 0.0044(13) -0.0007(15) 0.0010(14)
C33 0.0117(18) 0.0129(16) 0.0158(16) -0.0019(13) -0.0009(14) -0.0008(13)
C35 0.023(2) 0.0170(17) 0.0121(16) -0.0035(13) -0.0011(15) 0.0006(14)
C36 0.021(2) 0.0182(18) 0.0147(17) 0.0008(13) 0.0012(15) -0.0014(14)
C38 0.0118(18) 0.0130(16) 0.0169(16) 0.0033(13) -0.0003(14) 0.0026(13)
C40 0.019(2) 0.0168(17) 0.0186(17) 0.0019(14) -0.0002(15) 0.0005(14)
C41 0.021(2) 0.0160(17) 0.0155(17) 0.0004(13) 0.0006(15) 0.0000(14)
C42 0.022(2) 0.0133(17) 0.0237(18) -0.0018(14) 0.0017(16) 0.0007(14)
C43 0.017(2) 0.0135(17) 0.0233(18) -0.0012(14) -0.0001(15) 0.0032(13)
C45 0.0125(19) 0.0113(16) 0.0196(17) -0.0007(13) 0.0009(14) 0.0000(13)
C47 0.022(2) 0.0177(17) 0.0150(17) -0.0025(13) -0.0005(15) -0.0022(14)
C48 0.017(2) 0.0224(19) 0.0157(17) -0.0021(14) 0.0001(15) 0.0008(14)

loop_
_atom_type_symbol
_atom_type_description
_atom_type_scat_dispersion_real
_atom_type_scat_dispersion_imag
_atom_type_scat_source
C C 0.0033 0.0016 'International Tables Vol C Tables 4.2.6.8 and 6.1.1.4'
H H 0.0000 0.0000 'International Tables Vol C Tables 4.2.6.8 and 6.1.1.4'
N N 0.0061 0.0033 'International Tables Vol C Tables 4.2.6.8 and 6.1.1.4'
O O 0.0106 0.0060 'International Tables Vol C Tables 4.2.6.8 and 6.1.1.4'
Ag Ag -0.8971 1.1015 'International Tables Vol C Tables 4.2.6.8 and 6.1.1.4'

loop_
_geom_angle_atom_site_label_1
_geom_angle_atom_site_label_2
_geom_angle_atom_site_label_3
_geom_angle
N1 Ag1 Ag2 91.87(7)
N1 Ag1 N13 164.95(11)
N13 Ag1 Ag2 91.99(7)
N8 Ag2 Ag1 95.06(8)
N8 Ag2 N20 165.10(11)
N20 Ag2 Ag1 95.49(8)
N25 Ag3 Ag4 93.70(7)
N44 Ag3 Ag4 96.05(7)
N44 Ag3 N25 170.04(11)
N32 Ag4 Ag3 94.55(7)
N32 Ag4 N37 172.30(11)
N37 Ag4 Ag3 92.31(7)
O65 N62 O63 120.2(3)
O64 N62 O65 119.9(3)
O64 N62 O63 119.9(3)
C2 N1 Ag1 134.4(2)
C2 N1 C5 105.2(3)
C5 N1 Ag1 119.8(2)
C2 N3 C4 107.8(3)
C2 N3 C6 123.7(3)
C4 N3 C6 128.1(3)
C9 N8 Ag2 131.8(2)
C9 N8 C12 105.8(3)
C12 N8 Ag2 121.1(2)
C9 N10 C7 123.2(3)
C9 N10 C11 108.1(3)
C11 N10 C7 128.1(3)
C14 N13 Ag1 119.9(2)
C17 N13 Ag1 134.9(2)
C17 N13 C14 105.2(3)
C15 N16 C18 128.7(3)
C17 N16 C15 107.3(3)
C17 N16 C18 123.4(3)
C21 N20 Ag2 133.8(2)
C21 N20 C24 106.0(3)
C24 N20 Ag2 120.1(2)
C21 N22 C19 123.8(3)
C21 N22 C23 107.4(3)
C23 N22 C19 128.3(3)
C26 N25 Ag3 118.2(2)
C29 N25 Ag3 133.8(2)
C29 N25 C26 105.2(3)
C27 N28 C30 128.2(3)
C29 N28 C27 107.9(3)
C29 N28 C30 123.7(3)
C33 N32 Ag4 133.5(2)
C33 N32 C36 105.3(3)
C36 N32 Ag4 121.1(2)
C33 N34 C31 124.1(3)
C33 N34 C35 107.5(3)
C35 N34 C31 127.9(3)
C38 N37 Ag4 135.2(2)
C38 N37 C41 105.7(3)
C41 N37 Ag4 118.7(2)
C38 N39 C40 107.9(3)
C38 N39 C42 124.1(3)
C40 N39 C42 127.7(3)
C45 N44 Ag3 132.8(2)
C45 N44 C48 106.0(3)
C48 N44 Ag3 120.4(2)
C45 N46 C43 123.7(3)
C45 N46 C47 107.3(3)
C47 N46 C43 128.4(3)
O51 N50 O52 120.7(3)
O51 N50 O53 120.5(3)
O52 N50 O53 118.9(3)
O56 N54 O55 119.9(3)
O56 N54 O57 120.0(3)
O57 N54 O55 120.0(3)
O60 N58 O59 118.3(4)
O61 N58 O59 121.1(4)
O61 N58 O60 120.7(4)
N1 C2 N3 111.0(3)
N1 C2 C9 131.1(3)
N3 C2 C9 117.9(3)
N3 C4 H4 127.1
C5 C4 N3 105.7(3)
C5 C4 H4 127.1
N1 C5 H5 124.8
C4 C5 N1 110.3(3)
C4 C5 H5 124.8
N3 C6 H6A 109.8
N3 C6 H6B 109.8
N3 C6 C7 109.5(3)
H6A C6 H6B 108.2
C7 C6 H6A 109.8
C7 C6 H6B 109.8
N10 C7 C6 110.1(3)
N10 C7 H7A 109.6
N10 C7 H7B 109.6
C6 C7 H7A 109.6
C6 C7 H7B 109.6
H7A C7 H7B 108.2
N8 C9 N10 110.4(3)
N8 C9 C2 130.9(3)
N10 C9 C2 118.7(3)
N10 C11 H11 127.1
C12 C11 N10 105.8(3)
C12 C11 H11 127.1
N8 C12 H12 125.1
C11 C12 N8 109.9(3)
C11 C12 H12 125.1
N13 C14 H14 125.0
C15 C14 N13 110.0(3)
C15 C14 H14 125.0
N16 C15 H15 126.7
C14 C15 N16 106.6(3)
C14 C15 H15 126.7
N13 C17 N16 110.9(3)
N13 C17 C21 130.9(3)
N16 C17 C21 118.1(3)
N16 C18 H18A 109.6
N16 C18 H18B 109.6
N16 C18 C19 110.2(3)
H18A C18 H18B 108.1
C19 C18 H18A 109.6
C19 C18 H18B 109.6
N22 C19 C18 109.3(3)
N22 C19 H19A 109.8
N22 C19 H19B 109.8
C18 C19 H19A 109.8
C18 C19 H19B 109.8
H19A C19 H19B 108.3
N20 C21 N22 111.0(3)
N20 C21 C17 131.1(3)
N22 C21 C17 117.9(3)
N22 C23 H23 127.0
C24 C23 N22 106.1(3)
C24 C23 H23 127.0
N20 C24 H24 125.2
C23 C24 N20 109.5(3)
C23 C24 H24 125.2
N25 C26 H26 125.0
C27 C26 N25 110.0(3)
C27 C26 H26 125.0
N28 C27 H27 127.1
C26 C27 N28 105.7(3)
C26 C27 H27 127.1
N25 C29 N28 111.1(3)
N25 C29 C33 130.8(3)
N28 C29 C33 118.0(3)
N28 C30 H30A 109.9
N28 C30 H30B 109.9
N28 C30 C31 109.1(3)
H30A C30 H30B 108.3
C31 C30 H30A 109.9
C31 C30 H30B 109.9
N34 C31 C30 109.1(3)
N34 C31 H31A 109.9
N34 C31 H31B 109.9
C30 C31 H31A 109.9
C30 C31 H31B 109.9
H31A C31 H31B 108.3
N32 C33 N34 111.1(3)
N32 C33 C29 131.3(3)
N34 C33 C29 117.5(3)
N34 C35 H35 127.1
C36 C35 N34 105.8(3)
C36 C35 H35 127.1
N32 C36 H36 124.9
C35 C36 N32 110.2(3)
C35 C36 H36 124.9
N37 C38 N39 110.8(3)
N37 C38 C45 131.3(3)
N39 C38 C45 117.9(3)
N39 C40 H40 127.0
N39 C40 C41 106.0(3)
C41 C40 H40 127.0
N37 C41 H41 125.2
C40 C41 N37 109.5(3)
C40 C41 H41 125.2
N39 C42 H42A 109.9
N39 C42 H42B 109.9
N39 C42 C43 108.9(3)
H42A C42 H42B 108.3
C43 C42 H42A 109.9
C43 C42 H42B 109.9
N46 C43 C42 110.0(3)
N46 C43 H43A 109.7
N46 C43 H43B 109.7
C42 C43 H43A 109.7
C42 C43 H43B 109.7
H43A C43 H43B 108.2
N44 C45 N46 110.8(3)
N44 C45 C38 131.6(3)
N46 C45 C38 117.6(3)
N46 C47 H47 126.8
C48 C47 N46 106.5(3)
C48 C47 H47 126.8
N44 C48 H48 125.3
C47 C48 N44 109.4(3)
C47 C48 H48 125.3

loop_
_geom_bond_atom_site_label_1
_geom_bond_atom_site_label_2
_geom_bond_distance
Ag1 Ag2 2.8920(4)
Ag1 N1 2.162(3)
Ag1 N13 2.166(3)
Ag2 N8 2.109(3)
Ag2 N20 2.117(3)
Ag3 Ag4 2.9040(4)
Ag3 N25 2.122(3)
Ag3 N44 2.116(3)
Ag4 N32 2.134(3)
Ag4 N37 2.146(3)
O65 N62 1.254(4)
O63 N62 1.255(4)
O64 N62 1.243(4)
O51 N50 1.241(4)
O52 N50 1.253(4)
O53 N50 1.256(4)
O55 N54 1.261(4)
O56 N54 1.237(4)
O57 N54 1.259(4)
O59 N58 1.236(4)
O60 N58 1.233(4)
O61 N58 1.229(4)
N1 C2 1.333(4)
N1 C5 1.384(4)
N3 C2 1.358(4)
N3 C4 1.373(4)
N3 C6 1.469(4)
N8 C9 1.334(4)
N8 C12 1.375(4)
N10 C7 1.476(4)
N10 C9 1.354(4)
N10 C11 1.369(4)
N13 C14 1.382(4)
N13 C17 1.330(4)
N16 C15 1.366(4)
N16 C17 1.358(4)
N16 C18 1.467(4)
N20 C21 1.320(4)
N20 C24 1.380(4)
N22 C19 1.471(4)
N22 C21 1.357(4)
N22 C23 1.374(4)
N25 C26 1.380(4)
N25 C29 1.331(4)
N28 C27 1.373(4)
N28 C29 1.344(4)
N28 C30 1.478(4)
N32 C33 1.329(4)
N32 C36 1.380(4)
N34 C31 1.464(4)
N34 C33 1.351(4)
N34 C35 1.378(4)
N37 C38 1.326(4)
N37 C41 1.381(4)
N39 C38 1.352(4)
N39 C40 1.366(4)
N39 C42 1.474(4)
N44 C45 1.320(4)
N44 C48 1.381(4)
N46 C43 1.464(4)
N46 C45 1.360(4)
N46 C47 1.367(4)
C2 C9 1.443(5)
C4 H4 0.9300
C4 C5 1.365(5)
C5 H5 0.9300
C6 H6A 0.9700
C6 H6B 0.9700
C6 C7 1.516(5)
C7 H7A 0.9700
C7 H7B 0.9700
C11 H11 0.9300
C11 C12 1.366(5)
C12 H12 0.9300
C14 H14 0.9300
C14 C15 1.353(5)
C15 H15 0.9300
C17 C21 1.449(5)
C18 H18A 0.9700
C18 H18B 0.9700
C18 C19 1.513(5)
C19 H19A 0.9700
C19 H19B 0.9700
C23 H23 0.9300
C23 C24 1.364(5)
C24 H24 0.9300
C26 H26 0.9300
C26 C27 1.362(5)
C27 H27 0.9300
C29 C33 1.453(5)
C30 H30A 0.9700
C30 H30B 0.9700
C30 C31 1.517(5)
C31 H31A 0.9700
C31 H31B 0.9700
C35 H35 0.9300
C35 C36 1.359(5)
C36 H36 0.9300
C38 C45 1.455(5)
C40 H40 0.9300
C40 C41 1.366(4)
C41 H41 0.9300
C42 H42A 0.9700
C42 H42B 0.9700
C42 C43 1.518(5)
C43 H43A 0.9700
C43 H43B 0.9700
C47 H47 0.9300
C47 C48 1.360(5)
C48 H48 0.9300
